data_8100533
loop_
_publ_author_name
'Zheng, Yue-Qing'
'Zhang, Hong-Liang'
'Lin, Jian-Li'

_publ_section_title
;
Crystal structure of nitratobis(1,10-phenanthroline-N,N')cobalt(II) 
nitrate tetrahydrate, [Co(C~12~H~8~N~2~)~2(N~O~3~)]NO~3~ &#x00B7; 4H~2~O
;
_journal_issue 1
_journal_name_full 'Zeitschrift f\"ur Kristallographie - New Crystal Structures'
_journal_page_first 67
_journal_page_last 68
_journal_volume 217
_journal_year 2002
_chemical_formula_structural 'C24 H24 Co N6 O10'
_chemical_formula_sum 'C24 H24 Co N6 O10'
_chemical_formula_weight 615.42
_space_group_IT_number 2
_symmetry_cell_setting triclinic
_symmetry_space_group_name_Hall '-P 1'
_symmetry_space_group_name_H-M 'P -1'
_cell_angle_alpha 106.230(10)
_cell_angle_beta 103.380(10)
_cell_angle_gamma 90.210(10)
_cell_formula_units_Z 2
_cell_length_a 7.9820(10)
_cell_length_b 10.4160(10)
_cell_length_c 16.582(2)
_cell_measurement_temperature 293(2)
_cell_volume 1284.3(3)
_diffrn_ambient_temperature 293(2)
_exptl_crystal_density_diffrn 1.591
_cod_database_code 8100533

loop_
_symmetry_equiv_pos_as_xyz
'x, y, z'
'-x, -y, -z'

loop_
_atom_site_label
_atom_site_type_symbol
_atom_site_fract_x
_atom_site_fract_y
_atom_site_fract_z
_atom_site_U_iso_or_equiv
_atom_site_adp_type
_atom_site_occupancy
_atom_site_calc_flag
_atom_site_refinement_flags
_atom_site_disorder_assembly
_atom_site_disorder_group
Co Co 0.52296(3) 0.92745(3) 0.743009(16) 0.03040(16) Uani 1 d . . .
N1 N 0.5604(2) 1.0454(2) 0.85982(12) 0.0342(4) Uani 1 d . . .
N2 N 0.6982(2) 0.8260(2) 0.79597(13) 0.0348(4) Uani 1 d . . .
N3 N 0.4929(2) 0.8098(2) 0.62661(13) 0.0355(4) Uani 1 d . . .
N4 N 0.6854(2) 1.0309(2) 0.70859(13) 0.0343(4) Uani 1 d . . .
C1 C 0.4918(3) 1.1603(3) 0.88854(17) 0.0413(5) Uani 1 d . . .
C2 C 0.5289(4) 1.2310(3) 0.97690(19) 0.0484(6) Uani 1 d . . .
C3 C 0.6349(3) 1.1821(3) 1.03633(18) 0.0475(6) Uani 1 d . . .
C4 C 0.7095(3) 1.0600(3) 1.00781(16) 0.0421(5) Uani 1 d . . .
C5 C 0.8229(3) 0.9965(4) 1.06339(18) 0.0511(7) Uani 1 d . . .
C6 C 0.8889(3) 0.8792(3) 1.03000(19) 0.0512(7) Uani 1 d . . .
C7 C 0.8523(3) 0.8162(3) 0.93898(19) 0.0445(6) Uani 1 d . . .
C8 C 0.9272(4) 0.7003(3) 0.8986(2) 0.0534(7) Uani 1 d . . .
C9 C 0.8892(4) 0.6540(3) 0.8112(3) 0.0584(7) Uani 1 d . . .
C10 C 0.7722(3) 0.7175(3) 0.76036(19) 0.0462(6) Uani 1 d . . .
C11 C 0.7407(3) 0.8753(2) 0.88383(15) 0.0347(4) Uani 1 d . . .
C12 C 0.6672(3) 0.9964(2) 0.91893(15) 0.0350(5) Uani 1 d . . .
C13 C 0.3912(3) 0.6969(3) 0.58830(18) 0.0440(5) Uani 1 d . . .
C14 C 0.3723(4) 0.6286(3) 0.50063(19) 0.0513(6) Uani 1 d . . .
C15 C 0.4592(4) 0.6770(3) 0.45214(18) 0.0502(6) Uani 1 d . . .
C16 C 0.5689(3) 0.7949(3) 0.49093(15) 0.0411(5) Uani 1 d . . .
C17 C 0.6661(4) 0.8573(3) 0.44752(17) 0.0499(6) Uani 1 d . . .
C18 C 0.7667(4) 0.9719(3) 0.49029(19) 0.0491(7) Uani 1 d . . .
C19 C 0.7824(3) 1.0359(3) 0.58060(17) 0.0409(5) Uani 1 d . . .
C20 C 0.8837(4) 1.1552(3) 0.6294(2) 0.0502(6) Uani 1 d . . .
C21 C 0.8851(4) 1.2070(3) 0.7147(2) 0.0536(6) Uani 1 d . . .
C22 C 0.7833(3) 1.1429(3) 0.75282(18) 0.0446(5) Uani 1 d . . .
C23 C 0.6870(3) 0.9778(2) 0.62366(14) 0.0336(4) Uani 1 d . . .
C24 C 0.5814(3) 0.8573(2) 0.57913(14) 0.0337(4) Uani 1 d . . .
N5 N 0.2250(3) 0.9167(2) 0.72201(14) 0.0472(5) Uani 1 d . . .
O1 O 0.3175(2) 1.00667(18) 0.70518(11) 0.0390(4) Uani 1 d . . .
O2 O 0.3298(2) 0.83896(17) 0.75717(11) 0.0368(4) Uani 1 d . . .
O3 O 0.0679(2) 0.9053(2) 0.70688(14) 0.0540(5) Uani 1 d . . .
N6 N 0.4197(5) 1.4582(4) 0.7900(2) 0.0864(10) Uani 1 d . . .
O4 O 0.4768(6) 1.4896(6) 0.8678(3) 0.1328(17) Uani 1 d . . .
O5 O 0.2655(7) 1.4328(8) 0.7614(4) 0.176(3) Uani 1 d . . .
O6 O 0.5143(9) 1.4459(9) 0.7444(4) 0.247(5) Uani 1 d . . .
O7 O 1.1457(5) 1.4183(4) 0.9134(3) 0.0993(10) Uani 1 d . . .
O8 O -0.0800(4) 0.6556(3) 0.5875(2) 0.0711(7) Uani 1 d . . .
O9 O -0.0974(6) 0.5766(4) 0.4107(3) 0.0943(11) Uani 1 d . . .
O10 O 0.8100(4) 1.4009(3) 0.9221(2) 0.0898(9) Uani 1 d . . .
H1 H 0.423(5) 1.190(4) 0.850(3) 0.059(10) Uiso 1 d . . .
H2 H 0.482(6) 1.293(5) 0.993(3) 0.079(13) Uiso 1 d . . .
H3 H 0.649(4) 1.219(4) 1.086(2) 0.050(9) Uiso 1 d . . .
H5 H 0.850(4) 1.040(3) 1.113(2) 0.043(8) Uiso 1 d . . .
H6 H 0.945(4) 0.838(4) 1.064(2) 0.054(9) Uiso 1 d . . .
H8 H 1.005(5) 0.664(4) 0.932(3) 0.063(10) Uiso 1 d . . .
H9 H 0.938(6) 0.569(5) 0.774(3) 0.089(13) Uiso 1 d . . .
H10 H 0.743(4) 0.688(3) 0.700(2) 0.035(7) Uiso 1 d . . .
H13 H 0.323(5) 0.669(4) 0.624(3) 0.064(10) Uiso 1 d . . .
H14 H 0.299(5) 0.558(4) 0.480(3) 0.065(10) Uiso 1 d . . .
H15 H 0.446(5) 0.629(4) 0.394(3) 0.061(10) Uiso 1 d . . .
H17 H 0.658(4) 0.819(4) 0.391(3) 0.057(9) Uiso 1 d . . .
H18 H 0.813(5) 1.008(4) 0.462(3) 0.060(10) Uiso 1 d . . .
H20 H 0.951(5) 1.198(4) 0.607(3) 0.066(10) Uiso 1 d . . .
H21 H 0.938(4) 1.288(4) 0.750(2) 0.047(8) Uiso 1 d . . .
H22 H 0.772(4) 1.185(3) 0.806(2) 0.038(7) Uiso 1 d . . .
HAW1 H 1.195(3) 1.486(3) 0.9697(19) 0.030(6) Uiso 1 d . . .
HBW1 H 1.200(8) 1.441(6) 0.878(4) 0.11(2) Uiso 1 d . . .
HAW2 H -0.073(5) 0.660(4) 0.545(3) 0.050(11) Uiso 1 d . . .
HBW2 H -0.027(7) 0.719(7) 0.616(4) 0.10(2) Uiso 1 d . . .
HAW3 H -0.147(6) 0.574(5) 0.362(3) 0.077(14) Uiso 1 d . . .
HBW3 H -0.065(6) 0.514(5) 0.393(3) 0.071(15) Uiso 1 d . . .
HAW4 H 0.908(7) 1.433(6) 0.914(4) 0.095(16) Uiso 1 d . . .
HBW4 H 0.695(5) 1.438(4) 0.887(2) 0.050 Uiso 1 d . . .

loop_
_atom_site_aniso_label
_atom_site_aniso_U_11
_atom_site_aniso_U_22
_atom_site_aniso_U_33
_atom_site_aniso_U_23
_atom_site_aniso_U_13
_atom_site_aniso_U_12
Co 0.0325(2) 0.0331(2) 0.0271(2) 0.00981(13) 0.00872(12) 0.00233(11)
N1 0.0353(9) 0.0380(10) 0.0303(9) 0.0098(7) 0.0100(7) -0.0003(7)
N2 0.0340(8) 0.0351(9) 0.0382(10) 0.0136(8) 0.0107(7) 0.0030(7)
N3 0.0348(9) 0.0380(10) 0.0324(9) 0.0079(8) 0.0081(7) 0.0026(7)
N4 0.0346(9) 0.0361(10) 0.0338(9) 0.0122(8) 0.0087(7) 0.0024(7)
C1 0.0447(12) 0.0385(12) 0.0406(12) 0.0084(10) 0.0137(10) 0.0030(9)
C2 0.0505(14) 0.0446(14) 0.0476(15) 0.0015(11) 0.0218(11) -0.0023(11)
C3 0.0482(13) 0.0541(15) 0.0352(13) -0.0007(11) 0.0172(10) -0.0146(11)
C4 0.0382(11) 0.0562(15) 0.0329(11) 0.0129(10) 0.0104(8) -0.0116(10)
C5 0.0449(13) 0.077(2) 0.0323(13) 0.0228(13) 0.0033(10) -0.0152(13)
C6 0.0397(12) 0.073(2) 0.0481(14) 0.0382(15) -0.0012(10) -0.0083(12)
C7 0.0346(11) 0.0522(15) 0.0538(15) 0.0300(12) 0.0062(9) -0.0039(9)
C8 0.0420(13) 0.0516(16) 0.073(2) 0.0362(15) 0.0038(12) 0.0057(11)
C9 0.0519(15) 0.0452(15) 0.080(2) 0.0226(15) 0.0152(14) 0.0149(12)
C10 0.0465(13) 0.0429(13) 0.0505(15) 0.0133(11) 0.0140(11) 0.0087(10)
C11 0.0301(9) 0.0399(11) 0.0377(11) 0.0178(9) 0.0073(8) -0.0027(8)
C12 0.0308(9) 0.0428(12) 0.0333(11) 0.0124(9) 0.0097(8) -0.0042(8)
C13 0.0442(12) 0.0399(13) 0.0457(14) 0.0071(10) 0.0130(10) -0.0011(9)
C14 0.0468(13) 0.0458(14) 0.0486(15) -0.0011(12) 0.0048(11) 0.0000(11)
C15 0.0502(14) 0.0566(16) 0.0342(12) 0.0012(11) 0.0060(10) 0.0123(11)
C16 0.0411(11) 0.0520(14) 0.0319(11) 0.0131(10) 0.0109(9) 0.0170(10)
C17 0.0551(14) 0.0683(18) 0.0338(13) 0.0202(12) 0.0182(11) 0.0220(13)
C18 0.0481(13) 0.0676(19) 0.0485(15) 0.0327(14) 0.0253(11) 0.0184(12)
C19 0.0368(11) 0.0492(14) 0.0479(13) 0.0263(11) 0.0167(9) 0.0134(9)
C20 0.0466(13) 0.0523(15) 0.0656(18) 0.0305(14) 0.0243(12) 0.0040(11)
C21 0.0522(14) 0.0455(15) 0.0646(18) 0.0165(13) 0.0167(12) -0.0074(11)
C22 0.0477(13) 0.0411(13) 0.0426(13) 0.0095(11) 0.0095(10) -0.0044(10)
C23 0.0312(9) 0.0399(11) 0.0340(10) 0.0160(9) 0.0100(7) 0.0083(8)
C24 0.0315(9) 0.0405(11) 0.0307(10) 0.0118(9) 0.0083(7) 0.0101(8)
N5 0.0486(12) 0.0509(13) 0.0390(11) 0.0074(9) 0.0111(9) 0.0041(9)
O1 0.0426(8) 0.0418(9) 0.0352(8) 0.0157(7) 0.0090(6) 0.0071(7)
O2 0.0358(8) 0.0411(9) 0.0377(8) 0.0150(7) 0.0126(6) 0.0024(6)
O3 0.0334(8) 0.0606(13) 0.0632(12) 0.0133(10) 0.0078(8) 0.0041(8)
N6 0.100(3) 0.091(3) 0.0556(18) -0.0023(17) 0.0226(17) -0.008(2)
O4 0.129(3) 0.173(5) 0.069(2) -0.006(2) 0.019(2) 0.034(3)
O5 0.114(3) 0.289(9) 0.134(4) 0.102(5) -0.002(3) -0.043(4)
O6 0.246(8) 0.324(11) 0.128(5) -0.073(6) 0.131(6) -0.116(7)
O7 0.092(2) 0.096(3) 0.118(3) 0.029(2) 0.044(2) 0.0155(19)
O8 0.0723(16) 0.0630(16) 0.0677(18) 0.0064(14) 0.0121(13) -0.0014(12)
O9 0.119(3) 0.079(2) 0.076(2) 0.0197(18) 0.007(2) 0.018(2)
O10 0.0813(19) 0.079(2) 0.104(2) 0.0227(17) 0.0166(17) -0.0151(16)

loop_
_geom_bond_atom_site_label_1
_geom_bond_atom_site_label_2
_geom_bond_distance
_geom_bond_site_symmetry_2
_geom_bond_publ_flag
Co O2 1.8865(16) . ?
Co O1 1.8940(16) . ?
Co N3 1.935(2) . ?
Co N1 1.936(2) . ?
Co N2 1.9511(19) . ?
Co N4 1.9604(19) . ?
Co N5 2.320(2) . ?
N1 C1 1.330(3) . ?
N1 C12 1.358(3) . ?
N2 C10 1.329(3) . ?
N2 C11 1.361(3) . ?
N3 C13 1.335(3) . ?
N3 C24 1.355(3) . ?
N4 C22 1.327(3) . ?
N4 C23 1.365(3) . ?
C1 C2 1.404(4) . ?
C1 H1 0.87(4) . ?
C2 C3 1.359(5) . ?
C2 H2 0.76(5) . ?
C3 C4 1.413(4) . ?
C3 H3 0.78(4) . ?
C4 C12 1.396(3) . ?
C4 C5 1.437(4) . ?
C5 C6 1.356(5) . ?
C5 H5 0.79(4) . ?
C6 C7 1.427(4) . ?
C6 H6 0.85(4) . ?
C7 C11 1.396(3) . ?
C7 C8 1.414(5) . ?
C8 C9 1.354(5) . ?
C8 H8 0.89(4) . ?
C9 C10 1.404(4) . ?
C9 H9 1.06(5) . ?
C10 H10 0.93(3) . ?
C11 C12 1.424(3) . ?
C13 C14 1.401(4) . ?
C13 H13 0.98(4) . ?
C14 C15 1.365(5) . ?
C14 H14 0.87(4) . ?
C15 C16 1.407(4) . ?
C15 H15 0.93(4) . ?
C16 C24 1.404(3) . ?
C16 C17 1.435(4) . ?
C17 C18 1.353(5) . ?
C17 H17 0.89(4) . ?
C18 C19 1.434(4) . ?
C18 H18 0.83(4) . ?
C19 C23 1.396(3) . ?
C19 C20 1.407(4) . ?
C20 C21 1.363(5) . ?
C20 H20 0.90(4) . ?
C21 C22 1.406(4) . ?
C21 H21 0.92(4) . ?
C22 H22 0.90(3) . ?
C23 C24 1.420(3) . ?
N5 O3 1.219(3) . ?
N5 O1 1.318(3) . ?
N5 O2 1.319(3) . ?
N6 O6 1.170(5) . ?
N6 O5 1.211(6) . ?
N6 O4 1.213(5) . ?
O7 HAW1 0.99(3) . ?
O7 HBW1 0.89(6) . ?
O8 HAW2 0.73(4) . ?
O8 HBW2 0.75(6) . ?
O9 HAW3 0.81(5) . ?
O9 HBW3 0.71(5) . ?
O10 HAW4 0.90(6) . ?
O10 HBW4 1.10(4) . ?
